data_4320014
loop_
_publ_author_name
'Franzpeter Emmenegger'
'Carl Wilhelm Schlaepfer'
'Helen Stoeckli-Evans'
'Michel Piccand'
'Henryk Piekarski'

_publ_section_title
;
 Chelate Effect in the Gas Phase. The Complexes of
 Ni(2,2,6,6-tetramethyl-3,5-heptanedionate)2 with Bidentate Ligands
;
_journal_name_full 'Inorganic Chemistry'
_journal_page_first 3884
_journal_page_last 3888
_journal_paper_doi 10.1021/ic0014540
_journal_volume 40
_journal_year 2001
_chemical_formula_sum 'C28 H54 N2 Ni O4'
_chemical_formula_weight 541.44
_chemical_name_systematic
; 
 ? 
;
_space_group_IT_number 14
_symmetry_cell_setting monoclinic
_symmetry_space_group_name_Hall '-P 2yn'
_symmetry_space_group_name_H-M 'P 1 21/n 1'
_atom_sites_solution_hydrogens geom
_atom_sites_solution_primary direct
_atom_sites_solution_secondary difmap
_audit_creation_method SHELXL-97
_cell_angle_alpha 90.00
_cell_angle_beta 92.964(10)
_cell_angle_gamma 90.00
_cell_formula_units_Z 4
_cell_length_a 10.0160(8)
_cell_length_b 18.9271(12)
_cell_length_c 17.1938(16)
_cell_measurement_reflns_used 5000
_cell_measurement_temperature 223(2)
_cell_measurement_theta_max 25.91
_cell_measurement_theta_min 2.15
_cell_volume 3255.1(5)
_computing_cell_refinement 'CELL (Stoe & Cie GmbH, Darmstadt, 1997) '
_computing_data_collection 'EXPOSE (Stoe & Cie GmbH, Darmstadt, 1997)'
_computing_data_reduction 'INTEGRATE (Stoe & Cie GmbH, Darmstadt, 1997)'
_computing_molecular_graphics 'PLATON/PLUTON (Spek, 1990)'
_computing_publication_material 'SHELXL-97 (Sheldrick, 1997)'
_computing_structure_refinement 'SHELXL-97 (Sheldrick, 1997)'
_computing_structure_solution 'SHELXS-97 (Sheldrick, 1990)'
_diffrn_ambient_temperature 223(2)
_diffrn_detector_area_resol_mean 0.81\%A
_diffrn_measured_fraction_theta_full 0.959
_diffrn_measured_fraction_theta_max 0.959
_diffrn_measurement_device_type 'STOE Image Plate Diffraction System'
_diffrn_measurement_method 'phi rotation scans'
_diffrn_radiation_monochromator graphite
_diffrn_radiation_source 'fine-focus sealed tube'
_diffrn_radiation_type MoK\a
_diffrn_radiation_wavelength 0.71073
_diffrn_reflns_av_R_equivalents 0.0320
_diffrn_reflns_av_sigmaI/netI 0.0297
_diffrn_reflns_limit_h_max 12
_diffrn_reflns_limit_h_min -11
_diffrn_reflns_limit_k_max 22
_diffrn_reflns_limit_k_min -23
_diffrn_reflns_limit_l_max 21
_diffrn_reflns_limit_l_min -21
_diffrn_reflns_number 25148
_diffrn_reflns_theta_full 25.91
_diffrn_reflns_theta_max 25.91
_diffrn_reflns_theta_min 2.15
_exptl_absorpt_coefficient_mu 0.626
_exptl_absorpt_correction_type none
_exptl_crystal_colour 'pale blue'
_exptl_crystal_density_diffrn 1.105
_exptl_crystal_density_meas ?
_exptl_crystal_density_method 'not measured'
_exptl_crystal_description block
_exptl_crystal_F_000 1184
_exptl_crystal_size_max 0.40
_exptl_crystal_size_mid 0.40
_exptl_crystal_size_min 0.30
_refine_diff_density_max 0.638
_refine_diff_density_min -0.514
_refine_diff_density_rms 0.061
_refine_ls_extinction_method none
_refine_ls_goodness_of_fit_ref 1.045
_refine_ls_hydrogen_treatment mixed
_refine_ls_matrix_type full
_refine_ls_number_parameters 316
_refine_ls_number_reflns 6282
_refine_ls_number_restraints 0
_refine_ls_restrained_S_all 1.045
_refine_ls_R_factor_all 0.0619
_refine_ls_R_factor_gt 0.0482
_refine_ls_shift/su_max 0.010
_refine_ls_shift/su_mean 0.000
_refine_ls_structure_factor_coef Fsqd
_refine_ls_weighting_details 'w=1/[\s^2^(Fo^2^)+(0.0921P)^2^+0.8894P] where P=(Fo^2^+2Fc^2^)/3'
_refine_ls_weighting_scheme calc
_refine_ls_wR_factor_gt 0.1352
_refine_ls_wR_factor_ref 0.1430
_reflns_number_gt 4897
_reflns_number_total 6282
_reflns_threshold_expression >2sigma(I)
_cod_data_source_file ic0014540_1.cif
_cod_data_source_block TEME
_cod_depositor_comments
;
The following automatic conversions were performed:

'_exptl_crystal_density_meas' value 'none' was changed to '?' - the
value is perceived as not measured.

Automatic conversion script
Id: cif_fix_values 3008 2015-01-20 13:52:24Z robertas 

The following automatic conversions were performed:

'_refine_ls_weighting_scheme' value 'calc
w=1/[\s^2^(Fo^2^)+(0.0921P)^2^+0.8894P] where P=(Fo^2^+2Fc^2^)/3' was
changed to 'calc'. New tag '_refine_ls_weighting_details' was
created. The value of the new tag was set to
'w=1/[\s^2^(Fo^2^)+(0.0921P)^2^+0.8894P] where P=(Fo^2^+2Fc^2^)/3'.

Automatic conversion script
Id: cif_fix_values 3143 2015-03-26 13:38:13Z robertas 
;
_cod_original_cell_volume 3255.1(4)
_cod_database_code 4320014

loop_
_symmetry_equiv_pos_as_xyz
'x, y, z'
'-x+1/2, y+1/2, -z+1/2'
'-x, -y, -z'
'x-1/2, -y-1/2, z-1/2'

loop_
_atom_site_label
_atom_site_type_symbol
_atom_site_fract_x
_atom_site_fract_y
_atom_site_fract_z
_atom_site_U_iso_or_equiv
_atom_site_adp_type
_atom_site_occupancy
_atom_site_calc_flag
_atom_site_refinement_flags
_atom_site_disorder_assembly
_atom_site_disorder_group
Ni1 Ni 0.79106(3) 0.112617(16) 0.693204(17) 0.03041(13) Uani 1 d . . .
N1 N 0.6846(3) 0.05237(15) 0.60288(14) 0.0544(7) Uani 1 d . . .
N2 N 0.6167(3) 0.18035(15) 0.68259(18) 0.0568(7) Uani 1 d . . .
O1 O 0.71081(18) 0.05546(10) 0.77814(11) 0.0403(4) Uani 1 d . . .
O2 O 0.94587(19) 0.04570(10) 0.69539(10) 0.0404(4) Uani 1 d . . .
O3 O 0.87425(19) 0.17396(10) 0.77661(10) 0.0404(4) Uani 1 d . . .
O4 O 0.88668(18) 0.16871(9) 0.61299(10) 0.0361(4) Uani 1 d . . .
C1 C 0.5665(5) 0.0949(4) 0.5836(4) 0.120(2) Uani 1 d . . .
H1A H 0.5782 0.1150 0.5319 0.144 Uiso 1 calc R . .
H1B H 0.4909 0.0621 0.5780 0.144 Uiso 1 calc R . .
C2 C 0.5300(6) 0.1451(4) 0.6263(5) 0.181(4) Uani 1 d . . .
H2A H 0.4547 0.1271 0.6547 0.217 Uiso 1 calc R . .
H2B H 0.4936 0.1818 0.5910 0.217 Uiso 1 calc R . .
C3 C 0.6505(7) -0.0178(3) 0.6297(3) 0.117(2) Uani 1 d . . .
H3A H 0.7318 -0.0441 0.6423 0.175 Uiso 1 calc R . .
H3B H 0.5981 -0.0422 0.5889 0.175 Uiso 1 calc R . .
H3C H 0.5988 -0.0139 0.6757 0.175 Uiso 1 calc R . .
C4 C 0.7621(5) 0.0444(3) 0.5341(2) 0.0851(14) Uani 1 d . . .
H4A H 0.8475 0.0228 0.5487 0.128 Uiso 1 calc R . .
H4B H 0.7767 0.0904 0.5113 0.128 Uiso 1 calc R . .
H4C H 0.7135 0.0146 0.4964 0.128 Uiso 1 calc R . .
C5 C 0.5513(5) 0.1877(3) 0.7564(4) 0.120(2) Uani 1 d . . .
H5A H 0.6055 0.2174 0.7915 0.180 Uiso 1 calc R . .
H5B H 0.5410 0.1415 0.7797 0.180 Uiso 1 calc R . .
H5C H 0.4640 0.2092 0.7469 0.180 Uiso 1 calc R . .
C6 C 0.6486(5) 0.2508(2) 0.6557(3) 0.0960(17) Uani 1 d . . .
H6A H 0.7101 0.2733 0.6934 0.144 Uiso 1 calc R . .
H6B H 0.5672 0.2785 0.6497 0.144 Uiso 1 calc R . .
H6C H 0.6897 0.2476 0.6059 0.144 Uiso 1 calc R . .
C7 C 0.7765(3) 0.01475(14) 0.82437(15) 0.0412(6) Uani 1 d . . .
C8 C 0.9051(3) -0.01000(16) 0.81465(17) 0.0477(7) Uani 1 d . . .
H8 H 0.9437 -0.0391 0.8540 0.057 Uiso 1 calc R . .
C9 C 0.9818(3) 0.00508(15) 0.75074(16) 0.0430(6) Uani 1 d . . .
C10 C 0.6998(4) -0.00813(17) 0.89614(18) 0.0544(8) Uani 1 d . . .
C11 C 0.7807(6) -0.0575(3) 0.9524(3) 0.1100(19) Uani 1 d . . .
H11A H 0.7267 -0.0702 0.9955 0.165 Uiso 1 calc R . .
H11B H 0.8609 -0.0334 0.9721 0.165 Uiso 1 calc R . .
H11C H 0.8053 -0.0999 0.9248 0.165 Uiso 1 calc R . .
C12 C 0.6610(9) 0.0561(3) 0.9371(4) 0.169(4) Uani 1 d . . .
H12A H 0.6263 0.0433 0.9869 0.253 Uiso 1 calc R . .
H12B H 0.5926 0.0810 0.9059 0.253 Uiso 1 calc R . .
H12C H 0.7385 0.0864 0.9457 0.253 Uiso 1 calc R . .
C13 C 0.5796(6) -0.0495(4) 0.8663(3) 0.132(3) Uani 1 d . . .
H13A H 0.5319 -0.0672 0.9099 0.198 Uiso 1 calc R . .
H13B H 0.6083 -0.0889 0.8352 0.198 Uiso 1 calc R . .
H13C H 0.5211 -0.0190 0.8345 0.198 Uiso 1 calc R . .
C14 C 1.1189(4) -0.0293(2) 0.7433(2) 0.0748(12) Uani 1 d . . .
C15 C 1.1119(11) -0.0678(6) 0.6656(4) 0.251(7) Uani 1 d . . .
H15A H 1.2014 -0.0736 0.6476 0.377 Uiso 1 calc R . .
H15B H 1.0584 -0.0405 0.6278 0.377 Uiso 1 calc R . .
H15C H 1.0713 -0.1138 0.6719 0.377 Uiso 1 calc R . .
C16 C 1.1644(5) -0.0797(3) 0.8057(3) 0.0948(16) Uani 1 d . . .
H16A H 1.2526 -0.0973 0.7953 0.142 Uiso 1 calc R . .
H16B H 1.1022 -0.1190 0.8069 0.142 Uiso 1 calc R . .
H16C H 1.1678 -0.0558 0.8557 0.142 Uiso 1 calc R . .
C17 C 1.2189(5) 0.0274(5) 0.7370(8) 0.262(8) Uani 1 d . . .
H17A H 1.3031 0.0071 0.7226 0.393 Uiso 1 calc R . .
H17B H 1.2316 0.0513 0.7867 0.393 Uiso 1 calc R . .
H17C H 1.1878 0.0609 0.6975 0.393 Uiso 1 calc R . .
C18 C 0.9766(3) 0.21144(15) 0.77107(16) 0.0424(6) Uani 1 d . . .
C19 C 1.0369(3) 0.22657(15) 0.70161(16) 0.0425(6) Uani 1 d . . .
H19 H 1.1153 0.2540 0.7051 0.051 Uiso 1 calc R . .
C20 C 0.9915(3) 0.20472(13) 0.62769(15) 0.0342(5) Uani 1 d . . .
C21 C 1.0339(4) 0.2414(2) 0.84943(18) 0.0692(11) Uani 1 d . . .
C22 C 1.0425(12) 0.1894(4) 0.9065(4) 0.233(6) Uani 1 d . . .
H22A H 1.0562 0.2113 0.9573 0.350 Uiso 1 calc R . .
H22B H 1.1170 0.1583 0.8972 0.350 Uiso 1 calc R . .
H22C H 0.9603 0.1622 0.9049 0.350 Uiso 1 calc R . .
C23 C 0.9241(13) 0.2881(7) 0.8786(6) 0.305(9) Uani 1 d . . .
H23A H 0.9379 0.2946 0.9344 0.458 Uiso 1 calc R . .
H23B H 0.8380 0.2659 0.8673 0.458 Uiso 1 calc R . .
H23C H 0.9261 0.3336 0.8529 0.458 Uiso 1 calc R . .
C24 C 1.1434(10) 0.2888(7) 0.8447(3) 0.271(8) Uani 1 d . . .
H24A H 1.1363 0.3259 0.8832 0.407 Uiso 1 calc R . .
H24B H 1.1421 0.3096 0.7931 0.407 Uiso 1 calc R . .
H24C H 1.2266 0.2633 0.8546 0.407 Uiso 1 calc R . .
C25 C 1.0695(3) 0.22281(15) 0.55554(16) 0.0429(6) Uani 1 d . . .
C26 C 1.1317(4) 0.1541(2) 0.5291(3) 0.0747(12) Uani 1 d . . .
H26A H 1.1724 0.1617 0.4798 0.112 Uiso 1 calc R . .
H26B H 1.0629 0.1182 0.5228 0.112 Uiso 1 calc R . .
H26C H 1.1994 0.1388 0.5678 0.112 Uiso 1 calc R . .
C27 C 0.9729(4) 0.2515(2) 0.4919(2) 0.0743(11) Uani 1 d . . .
H27A H 1.0212 0.2617 0.4457 0.111 Uiso 1 calc R . .
H27B H 0.9318 0.2945 0.5100 0.111 Uiso 1 calc R . .
H27C H 0.9041 0.2166 0.4795 0.111 Uiso 1 calc R . .
C28 C 1.1808(4) 0.27727(19) 0.5711(2) 0.0620(9) Uani 1 d . . .
H28A H 1.2230 0.2877 0.5229 0.093 Uiso 1 calc R . .
H28B H 1.2468 0.2583 0.6088 0.093 Uiso 1 calc R . .
H28C H 1.1430 0.3202 0.5916 0.093 Uiso 1 calc R . .

loop_
_atom_site_aniso_label
_atom_site_aniso_U_11
_atom_site_aniso_U_22
_atom_site_aniso_U_33
_atom_site_aniso_U_23
_atom_site_aniso_U_13
_atom_site_aniso_U_12
Ni1 0.02764(19) 0.03501(19) 0.02855(18) 0.00024(12) 0.00118(12) -0.00435(13)
N1 0.0585(16) 0.0655(17) 0.0382(13) -0.0025(12) -0.0066(11) -0.0233(14)
N2 0.0373(14) 0.0623(17) 0.0706(18) 0.0120(14) 0.0023(12) 0.0097(12)
O1 0.0359(10) 0.0472(11) 0.0384(10) 0.0042(8) 0.0074(8) -0.0089(8)
O2 0.0434(11) 0.0431(10) 0.0359(9) 0.0069(8) 0.0123(8) 0.0082(8)
O3 0.0449(11) 0.0451(10) 0.0317(9) -0.0053(8) 0.0059(8) -0.0134(9)
O4 0.0369(10) 0.0407(9) 0.0306(9) 0.0032(7) 0.0006(7) -0.0058(8)
C1 0.083(3) 0.154(5) 0.116(4) -0.044(4) -0.064(3) 0.017(4)
C2 0.095(4) 0.162(6) 0.271(10) -0.092(7) -0.123(6) 0.064(5)
C3 0.201(6) 0.085(3) 0.061(2) -0.003(2) -0.024(3) -0.096(4)
C4 0.110(3) 0.103(3) 0.0429(19) -0.030(2) 0.011(2) -0.047(3)
C5 0.095(4) 0.133(4) 0.139(5) 0.059(4) 0.076(3) 0.067(3)
C6 0.078(3) 0.072(3) 0.142(4) 0.043(3) 0.037(3) 0.037(2)
C7 0.0503(17) 0.0399(14) 0.0342(13) -0.0026(11) 0.0108(12) -0.0129(13)
C8 0.0561(18) 0.0498(16) 0.0380(14) 0.0118(12) 0.0107(13) 0.0066(14)
C9 0.0484(16) 0.0391(14) 0.0424(15) 0.0058(12) 0.0095(12) 0.0057(12)
C10 0.066(2) 0.0553(18) 0.0436(16) 0.0074(14) 0.0239(15) -0.0053(16)
C11 0.118(4) 0.145(5) 0.070(3) 0.050(3) 0.037(3) 0.006(4)
C12 0.315(11) 0.084(3) 0.124(5) -0.004(3) 0.168(7) 0.006(5)
C13 0.112(4) 0.190(6) 0.097(4) 0.030(4) 0.032(3) -0.090(4)
C14 0.069(2) 0.081(3) 0.078(3) 0.036(2) 0.032(2) 0.038(2)
C15 0.300(12) 0.367(15) 0.089(4) -0.016(6) 0.021(6) 0.279(12)
C16 0.078(3) 0.112(4) 0.096(3) 0.049(3) 0.022(2) 0.041(3)
C17 0.050(3) 0.195(8) 0.55(2) 0.236(11) 0.075(6) 0.044(4)
C18 0.0501(17) 0.0397(14) 0.0372(14) -0.0037(11) -0.0001(12) -0.0107(13)
C19 0.0391(15) 0.0475(15) 0.0412(14) -0.0014(12) 0.0034(11) -0.0143(12)
C20 0.0330(13) 0.0316(12) 0.0383(14) 0.0033(10) 0.0057(10) 0.0008(10)
C21 0.092(3) 0.078(2) 0.0363(16) -0.0103(16) -0.0049(17) -0.041(2)
C22 0.467(17) 0.133(6) 0.083(4) 0.029(4) -0.142(7) -0.121(8)
C23 0.359(16) 0.316(14) 0.226(11) -0.235(11) -0.124(11) 0.143(13)
C24 0.285(11) 0.471(17) 0.057(3) -0.047(6) 0.008(5) -0.301(13)
C25 0.0471(16) 0.0437(15) 0.0391(14) 0.0031(12) 0.0130(12) -0.0062(12)
C26 0.085(3) 0.061(2) 0.083(3) -0.0149(19) 0.048(2) -0.005(2)
C27 0.079(3) 0.100(3) 0.0439(18) 0.0289(19) 0.0056(17) -0.010(2)
C28 0.064(2) 0.064(2) 0.060(2) 0.0017(16) 0.0246(16) -0.0214(17)

loop_
_atom_type_symbol
_atom_type_description
_atom_type_scat_dispersion_real
_atom_type_scat_dispersion_imag
_atom_type_scat_source
C C 0.0033 0.0016 'International Tables Vol C Tables 4.2.6.8 and 6.1.1.4'
H H 0.0000 0.0000 'International Tables Vol C Tables 4.2.6.8 and 6.1.1.4'
N N 0.0061 0.0033 'International Tables Vol C Tables 4.2.6.8 and 6.1.1.4'
O O 0.0106 0.0060 'International Tables Vol C Tables 4.2.6.8 and 6.1.1.4'
Ni Ni 0.3393 1.1124 'International Tables Vol C Tables 4.2.6.8 and 6.1.1.4'

loop_
_geom_angle_atom_site_label_1
_geom_angle_atom_site_label_2
_geom_angle_atom_site_label_3
_geom_angle
_geom_angle_site_symmetry_1
_geom_angle_site_symmetry_3
_geom_angle_publ_flag
O3 Ni1 O2 93.47(8) . . ?
O3 Ni1 O1 87.65(8) . . ?
O2 Ni1 O1 89.10(8) . . ?
O3 Ni1 O4 89.41(7) . . ?
O2 Ni1 O4 87.20(7) . . ?
O1 Ni1 O4 175.13(7) . . ?
O3 Ni1 N1 174.66(10) . . ?
O2 Ni1 N1 91.87(10) . . ?
O1 Ni1 N1 92.12(9) . . ?
O4 Ni1 N1 91.17(9) . . ?
O3 Ni1 N2 91.21(10) . . ?
O2 Ni1 N2 175.29(10) . . ?
O1 Ni1 N2 91.65(9) . . ?
O4 Ni1 N2 92.29(9) . . ?
N1 Ni1 N2 83.46(12) . . ?
C3 N1 C4 107.9(4) . . ?
C3 N1 C1 112.1(4) . . ?
C4 N1 C1 109.5(4) . . ?
C3 N1 Ni1 111.7(2) . . ?
C4 N1 Ni1 112.0(2) . . ?
C1 N1 Ni1 103.7(3) . . ?
C2 N2 C6 110.4(5) . . ?
C2 N2 C5 110.3(5) . . ?
C6 N2 C5 107.7(4) . . ?
C2 N2 Ni1 103.8(3) . . ?
C6 N2 Ni1 112.4(2) . . ?
C5 N2 Ni1 112.2(2) . . ?
C7 O1 Ni1 124.54(17) . . ?
C9 O2 Ni1 126.19(17) . . ?
C18 O3 Ni1 125.99(17) . . ?
C20 O4 Ni1 124.33(16) . . ?
C2 C1 N1 122.6(4) . . ?
C1 C2 N2 123.9(5) . . ?
O1 C7 C8 125.8(2) . . ?
O1 C7 C10 114.0(3) . . ?
C8 C7 C10 120.2(3) . . ?
C7 C8 C9 125.1(3) . . ?
O2 C9 C8 124.7(3) . . ?
O2 C9 C14 114.7(2) . . ?
C8 C9 C14 120.6(3) . . ?
C12 C10 C13 111.6(5) . . ?
C12 C10 C11 110.1(5) . . ?
C13 C10 C11 106.5(4) . . ?
C12 C10 C7 107.8(3) . . ?
C13 C10 C7 107.2(3) . . ?
C11 C10 C7 113.7(3) . . ?
C17 C14 C16 109.6(5) . . ?
C17 C14 C15 106.5(7) . . ?
C16 C14 C15 109.0(5) . . ?
C17 C14 C9 108.2(4) . . ?
C16 C14 C9 117.0(3) . . ?
C15 C14 C9 106.0(4) . . ?
O3 C18 C19 124.9(2) . . ?
O3 C18 C21 114.2(3) . . ?
C19 C18 C21 120.9(3) . . ?
C20 C19 C18 125.8(3) . . ?
O4 C20 C19 124.9(2) . . ?
O4 C20 C25 114.2(2) . . ?
C19 C20 C25 121.0(2) . . ?
C22 C21 C24 117.8(6) . . ?
C22 C21 C23 101.4(8) . . ?
C24 C21 C23 103.1(8) . . ?
C22 C21 C18 111.2(3) . . ?
C24 C21 C18 115.8(3) . . ?
C23 C21 C18 105.1(4) . . ?
C26 C25 C27 110.2(3) . . ?
C26 C25 C28 108.8(3) . . ?
C27 C25 C28 108.4(3) . . ?
C26 C25 C20 106.5(2) . . ?
C27 C25 C20 109.2(2) . . ?
C28 C25 C20 113.8(2) . . ?

loop_
_geom_bond_atom_site_label_1
_geom_bond_atom_site_label_2
_geom_bond_distance
_geom_bond_site_symmetry_2
_geom_bond_publ_flag
Ni1 O3 1.9938(18) . ?
Ni1 O2 2.0010(18) . ?
Ni1 O1 2.0175(18) . ?
Ni1 O4 2.0207(17) . ?
Ni1 N1 2.163(2) . ?
Ni1 N2 2.166(3) . ?
N1 C3 1.452(5) . ?
N1 C4 1.456(5) . ?
N1 C1 1.455(6) . ?
N2 C2 1.432(6) . ?
N2 C6 1.452(5) . ?
N2 C5 1.465(6) . ?
O1 C7 1.267(3) . ?
O2 C9 1.261(3) . ?
O3 C18 1.255(3) . ?
O4 C20 1.266(3) . ?
C1 C2 1.266(8) . ?
C7 C8 1.389(4) . ?
C7 C10 1.549(4) . ?
C8 C9 1.402(4) . ?
C9 C14 1.531(4) . ?
C10 C12 1.467(6) . ?
C10 C13 1.503(6) . ?
C10 C11 1.543(6) . ?
C14 C17 1.476(9) . ?
C14 C16 1.490(5) . ?
C14 C15 1.520(9) . ?
C18 C19 1.396(4) . ?
C18 C21 1.545(4) . ?
C19 C20 1.391(4) . ?
C20 C25 1.539(3) . ?
C21 C22 1.390(7) . ?
C21 C24 1.423(7) . ?
C21 C23 1.516(11) . ?
C25 C26 1.521(4) . ?
C25 C27 1.523(5) . ?
C25 C28 1.532(4) . ?

loop_
_geom_torsion_atom_site_label_1
_geom_torsion_atom_site_label_2
_geom_torsion_atom_site_label_3
_geom_torsion_atom_site_label_4
_geom_torsion
_geom_torsion_site_symmetry_1
_geom_torsion_site_symmetry_2
_geom_torsion_site_symmetry_3
_geom_torsion_site_symmetry_4
_geom_torsion_publ_flag
O3 Ni1 N1 C3 -112.2(9) . . . . ?
O2 Ni1 N1 C3 64.3(4) . . . . ?
O1 Ni1 N1 C3 -24.8(4) . . . . ?
O4 Ni1 N1 C3 151.6(4) . . . . ?
N2 Ni1 N1 C3 -116.3(4) . . . . ?
O3 Ni1 N1 C4 126.6(9) . . . . ?
O2 Ni1 N1 C4 -56.8(3) . . . . ?
O1 Ni1 N1 C4 -145.9(3) . . . . ?
O4 Ni1 N1 C4 30.5(3) . . . . ?
N2 Ni1 N1 C4 122.6(3) . . . . ?
O3 Ni1 N1 C1 8.7(11) . . . . ?
O2 Ni1 N1 C1 -174.7(3) . . . . ?
O1 Ni1 N1 C1 96.1(3) . . . . ?
O4 Ni1 N1 C1 -87.5(3) . . . . ?
N2 Ni1 N1 C1 4.7(3) . . . . ?
O3 Ni1 N2 C2 -176.6(5) . . . . ?
O2 Ni1 N2 C2 10.2(13) . . . . ?
O1 Ni1 N2 C2 -88.9(5) . . . . ?
O4 Ni1 N2 C2 93.9(5) . . . . ?
N1 Ni1 N2 C2 3.0(5) . . . . ?
O3 Ni1 N2 C6 64.1(3) . . . . ?
O2 Ni1 N2 C6 -109.1(11) . . . . ?
O1 Ni1 N2 C6 151.8(3) . . . . ?
O4 Ni1 N2 C6 -25.4(3) . . . . ?
N1 Ni1 N2 C6 -116.3(3) . . . . ?
O3 Ni1 N2 C5 -57.5(4) . . . . ?
O2 Ni1 N2 C5 129.3(11) . . . . ?
O1 Ni1 N2 C5 30.2(4) . . . . ?
O4 Ni1 N2 C5 -146.9(4) . . . . ?
N1 Ni1 N2 C5 122.2(4) . . . . ?
O3 Ni1 O1 C7 -71.7(2) . . . . ?
O2 Ni1 O1 C7 21.8(2) . . . . ?
O4 Ni1 O1 C7 -18.8(10) . . . . ?
N1 Ni1 O1 C7 113.6(2) . . . . ?
N2 Ni1 O1 C7 -162.9(2) . . . . ?
O3 Ni1 O2 C9 66.9(2) . . . . ?
O1 Ni1 O2 C9 -20.7(2) . . . . ?
O4 Ni1 O2 C9 156.2(2) . . . . ?
N1 Ni1 O2 C9 -112.8(2) . . . . ?
N2 Ni1 O2 C9 -119.9(11) . . . . ?
O2 Ni1 O3 C18 67.3(2) . . . . ?
O1 Ni1 O3 C18 156.2(2) . . . . ?
O4 Ni1 O3 C18 -19.9(2) . . . . ?
N1 Ni1 O3 C18 -116.1(9) . . . . ?
N2 Ni1 O3 C18 -112.2(2) . . . . ?
O3 Ni1 O4 C20 22.5(2) . . . . ?
O2 Ni1 O4 C20 -71.0(2) . . . . ?
O1 Ni1 O4 C20 -30.3(10) . . . . ?
N1 Ni1 O4 C20 -162.8(2) . . . . ?
N2 Ni1 O4 C20 113.7(2) . . . . ?
C3 N1 C1 C2 106.3(9) . . . . ?
C4 N1 C1 C2 -134.0(9) . . . . ?
Ni1 N1 C1 C2 -14.3(10) . . . . ?
N1 C1 C2 N2 20.5(15) . . . . ?
C6 N2 C2 C1 107.6(10) . . . . ?
C5 N2 C2 C1 -133.5(10) . . . . ?
Ni1 N2 C2 C1 -13.1(11) . . . . ?
Ni1 O1 C7 C8 -15.4(4) . . . . ?
Ni1 O1 C7 C10 165.52(19) . . . . ?
O1 C7 C8 C9 -1.5(5) . . . . ?
C10 C7 C8 C9 177.5(3) . . . . ?
Ni1 O2 C9 C8 12.6(4) . . . . ?
Ni1 O2 C9 C14 -168.4(3) . . . . ?
C7 C8 C9 O2 3.3(5) . . . . ?
C7 C8 C9 C14 -175.7(3) . . . . ?
O1 C7 C10 C12 -57.4(5) . . . . ?
C8 C7 C10 C12 123.4(5) . . . . ?
O1 C7 C10 C13 62.8(4) . . . . ?
C8 C7 C10 C13 -116.3(4) . . . . ?
O1 C7 C10 C11 -179.8(3) . . . . ?
C8 C7 C10 C11 1.1(5) . . . . ?
O2 C9 C14 C17 57.7(7) . . . . ?
C8 C9 C14 C17 -123.3(7) . . . . ?
O2 C9 C14 C16 -178.0(4) . . . . ?
C8 C9 C14 C16 1.1(6) . . . . ?
O2 C9 C14 C15 -56.2(6) . . . . ?
C8 C9 C14 C15 122.8(6) . . . . ?
Ni1 O3 C18 C19 11.9(4) . . . . ?
Ni1 O3 C18 C21 -168.4(2) . . . . ?
O3 C18 C19 C20 2.2(5) . . . . ?
C21 C18 C19 C20 -177.5(3) . . . . ?
Ni1 O4 C20 C19 -17.7(4) . . . . ?
Ni1 O4 C20 C25 161.59(17) . . . . ?
C18 C19 C20 O4 1.3(5) . . . . ?
C18 C19 C20 C25 -178.0(3) . . . . ?
O3 C18 C21 C22 46.9(7) . . . . ?
C19 C18 C21 C22 -133.4(7) . . . . ?
O3 C18 C21 C24 -175.1(7) . . . . ?
C19 C18 C21 C24 4.6(8) . . . . ?
O3 C18 C21 C23 -62.1(7) . . . . ?
C19 C18 C21 C23 117.6(7) . . . . ?
O4 C20 C25 C26 -70.8(3) . . . . ?
C19 C20 C25 C26 108.6(3) . . . . ?
O4 C20 C25 C27 48.1(3) . . . . ?
C19 C20 C25 C27 -132.5(3) . . . . ?
O4 C20 C25 C28 169.4(3) . . . . ?
C19 C20 C25 C28 -11.3(4) . . . . ?
